data_7233864
loop_
_publ_author_name
'Teng-Teng Zhu'
'Wei Sun'
'Ya-Xi Huang'
'Zhi-Mei Sun'
'Yuanming Pan'
'Leon Balents'
'Jin-Xiao Mi'

_publ_section_title
;
 Strong spin frustration from isolated triangular Cu(ii) trimers in
 SrCu(OH)3Cl with a novel cuprate layer
;
_journal_name_full 'Journal of Materials Chemistry C'
_journal_page_first 8170
_journal_page_last 8178
_journal_paper_doi 10.1039/C4TC01416B
_journal_volume 2
_journal_year 2014
_chemical_formula_sum 'Cl Cu H3 O3 Sr'
_chemical_formula_weight 237.63
_space_group_crystal_system orthorhombic
_space_group_IT_number 31
_space_group_name_Hall 'P 2ac -2'
_space_group_name_H-M_alt 'P m n 21'
_atom_sites_solution_hydrogens difmap
_atom_sites_solution_primary direct
_atom_sites_solution_secondary difmap
_cell_angle_alpha 90
_cell_angle_beta 90
_cell_angle_gamma 90
_cell_formula_units_Z 6
_cell_length_a 16.131(3)
_cell_length_b 6.4733(11)
_cell_length_c 6.5363(11)
_cell_measurement_reflns_used 5308
_cell_measurement_temperature 173(2)
_cell_measurement_theta_max 28.391
_cell_measurement_theta_min 2.525
_cell_volume 682.5(2)
_computing_cell_refinement 'SAINT (Bruker, 2001)'
_computing_data_collection 'SMART (Bruker, 2001)'
_computing_data_reduction 'SAINT (Bruker, 2001)'
_computing_molecular_graphics 'DIAMOND (Brandenburg, 2011) & ATOMS (Dowty, 2004)'
_computing_publication_material 'SHELXL-2013 (Sheldrick, 2013)'
_computing_structure_refinement 'SHELXL-2013 (Sheldrick, 2013)'
_computing_structure_solution 'SHELXL-2013 (Sheldrick, 2013)'
_diffrn_ambient_temperature 173(2)
_diffrn_measured_fraction_theta_full 0.994
_diffrn_measured_fraction_theta_max 0.960
_diffrn_measurement_device_type 'Bruker SMART APEX CCD area-detector diffractometer'
_diffrn_measurement_method '1800 images,\f = 0, 90, 180\%, \c = 54.74\%, \D\w=0.3\%, Exp time: 15 s.'
_diffrn_radiation_type MoK\a
_diffrn_radiation_wavelength 0.71073
_diffrn_reflns_av_R_equivalents 0.0424
_diffrn_reflns_av_unetI/netI 0.0523
_diffrn_reflns_Laue_measured_fraction_full 0.994
_diffrn_reflns_Laue_measured_fraction_max 0.960
_diffrn_reflns_limit_h_max 21
_diffrn_reflns_limit_h_min -21
_diffrn_reflns_limit_k_max 8
_diffrn_reflns_limit_k_min -8
_diffrn_reflns_limit_l_max 8
_diffrn_reflns_limit_l_min -8
_diffrn_reflns_number 5308
_diffrn_reflns_point_group_measured_fraction_full 0.995
_diffrn_reflns_point_group_measured_fraction_max 0.958
_diffrn_reflns_theta_full 25.242
_diffrn_reflns_theta_max 28.391
_diffrn_reflns_theta_min 2.525
_diffrn_source 'fine-focus sealed tube'
_exptl_absorpt_coefficient_mu 16.841
_exptl_absorpt_correction_T_max 0.823
_exptl_absorpt_correction_T_min 0.602
_exptl_absorpt_correction_type multi-scan
_exptl_absorpt_process_details 'SADABS (Bruker, 2001)'
_exptl_crystal_colour blue
_exptl_crystal_density_diffrn 3.469
_exptl_crystal_description prism
_exptl_crystal_F_000 666
_exptl_crystal_size_max 0.280
_exptl_crystal_size_mid 0.180
_exptl_crystal_size_min 0.080
_refine_diff_density_max 1.073
_refine_diff_density_min -0.785
_refine_diff_density_rms 0.196
_refine_ls_abs_structure_details
;
 Refined as an inversion twin.
;
_refine_ls_abs_structure_Flack 0.050(14)
_refine_ls_extinction_coef .
_refine_ls_extinction_method none
_refine_ls_goodness_of_fit_ref 1.033
_refine_ls_hydrogen_treatment refxyz
_refine_ls_matrix_type full
_refine_ls_number_parameters 107
_refine_ls_number_reflns 1627
_refine_ls_number_restraints 6
_refine_ls_restrained_S_all 1.031
_refine_ls_R_factor_all 0.0299
_refine_ls_R_factor_gt 0.0290
_refine_ls_shift/su_max 0.001
_refine_ls_shift/su_mean 0.000
_refine_ls_structure_factor_coef Fsqd
_refine_ls_weighting_details
;
 w=1/[\s^2^(Fo^2^)+(0.0196P)^2^]
 where P=(Fo^2^+2Fc^2^)/3
;
_refine_ls_weighting_scheme calc
_refine_ls_wR_factor_gt 0.0621
_refine_ls_wR_factor_ref 0.0625
_reflns_Friedel_coverage 0.840
_reflns_Friedel_fraction_full 0.997
_reflns_Friedel_fraction_max 0.956
_reflns_number_gt 1596
_reflns_number_total 1627
_reflns_threshold_expression 'I > 2\s(I)'
_cod_data_source_file J-Mater-Chem-C-2014-2-8170.cif
_cod_data_source_block mic
_cod_database_code 7233864
_shelx_space_group_comment
;
The symmetry employed for this shelxl refinement is uniquely defined
by the following loop, which should always be used as a source of
symmetry information in preference to the above space-group names.
They are only intended as comments.
;
_shelx_estimated_absorpt_t_min 0.088
_shelx_estimated_absorpt_t_max 0.346
_shelxl_version_number 2013-2

loop_
_space_group_symop_operation_xyz
'x, y, z'
'-x+1/2, -y, z+1/2'
'x+1/2, -y, z+1/2'
'-x, y, z'

loop_
_atom_site_label
_atom_site_type_symbol
_atom_site_fract_x
_atom_site_fract_y
_atom_site_fract_z
_atom_site_U_iso_or_equiv
_atom_site_adp_type
_atom_site_occupancy
_atom_site_site_symmetry_order
_atom_site_calc_flag
_atom_site_refinement_flags_posn
_atom_site_refinement_flags_adp
_atom_site_refinement_flags_occupancy
_atom_site_disorder_assembly
_atom_site_disorder_group
Sr1 Sr 0.5000 0.66533(13) 0.58571(16) 0.0083(2) Uani 1 2 d S T P . .
Sr2 Sr 0.67322(4) 0.92950(10) 0.91572(12) 0.00846(16) Uani 1 1 d . . . . .
Cu1 Cu 0.5000 0.53006(18) 0.0902(2) 0.0082(3) Uani 1 2 d S T P . .
Cu2 Cu 0.60103(5) 0.20259(12) 0.41021(16) 0.0079(2) Uani 1 1 d . . . . .
Cl1 Cl 0.5000 0.0606(4) 0.0276(4) 0.0145(6) Uani 1 2 d S T P . .
Cl2 Cl 0.73663(12) 0.3239(3) 0.7333(3) 0.0128(4) Uani 1 1 d . . . . .
O1 O 0.5822(3) 0.4849(8) 0.3060(8) 0.0080(11) Uani 1 1 d D . . . .
O2 O 0.5000 0.2536(11) 0.5687(13) 0.0103(15) Uani 1 2 d DS T P . .
O3 O 0.6959(3) 0.1612(8) 0.2278(9) 0.0096(11) Uani 1 1 d D . . . .
O4 O 0.5863(3) 0.6070(8) 0.8979(10) 0.0100(10) Uani 1 1 d D . . . .
O5 O 0.6159(3) 0.9332(8) 0.5387(8) 0.0099(11) Uani 1 1 d D . . . .
H1 H 0.629(3) 0.525(13) 0.285(15) 0.01(2) Uiso 1 1 d D . . . .
H2 H 0.5000 0.168(17) 0.661(15) 0.03(5) Uiso 1 2 d DS . P . .
H3 H 0.710(6) 0.269(8) 0.176(13) 0.02(3) Uiso 1 1 d D . . . .
H4 H 0.616(4) 0.507(8) 0.901(17) 0.01(2) Uiso 1 1 d D . . . .
H5 H 0.658(5) 0.943(18) 0.607(16) 0.040 Uiso 1 1 d D U . . .

loop_
_atom_site_aniso_label
_atom_site_aniso_U_11
_atom_site_aniso_U_22
_atom_site_aniso_U_33
_atom_site_aniso_U_23
_atom_site_aniso_U_13
_atom_site_aniso_U_12
Sr1 0.0067(5) 0.0092(4) 0.0090(4) -0.0006(4) 0.000 0.000
Sr2 0.0054(3) 0.0103(3) 0.0096(3) 0.0004(3) 0.0001(3) -0.0005(2)
Cu1 0.0046(6) 0.0099(5) 0.0102(6) 0.0014(6) 0.000 0.000
Cu2 0.0050(4) 0.0081(4) 0.0106(4) 0.0017(4) 0.0011(4) 0.0007(3)
Cl1 0.0076(13) 0.0177(13) 0.0181(14) -0.0026(10) 0.000 0.000
Cl2 0.0119(9) 0.0097(8) 0.0167(9) -0.0019(7) 0.0032(8) -0.0010(7)
O1 0.005(3) 0.011(3) 0.008(2) 0.001(2) 0.000(2) -0.002(2)
O2 0.006(4) 0.011(4) 0.014(4) 0.000(4) 0.000 0.000
O3 0.007(3) 0.009(2) 0.014(3) 0.000(2) 0.005(2) 0.001(2)
O4 0.006(2) 0.009(2) 0.015(3) 0.005(3) -0.001(3) 0.000(2)
O5 0.008(3) 0.008(2) 0.014(3) 0.003(2) -0.002(2) -0.003(2)

loop_
_atom_type_symbol
_atom_type_description
_atom_type_scat_dispersion_real
_atom_type_scat_dispersion_imag
_atom_type_scat_source
O O 0.0106 0.0060 'International Tables Vol C Tables 4.2.6.8 and 6.1.1.4'
H H 0.0000 0.0000 'International Tables Vol C Tables 4.2.6.8 and 6.1.1.4'
Cl Cl 0.1484 0.1585 'International Tables Vol C Tables 4.2.6.8 and 6.1.1.4'
Cu Cu 0.3201 1.2651 'International Tables Vol C Tables 4.2.6.8 and 6.1.1.4'
Sr Sr -1.5307 3.2498 'International Tables Vol C Tables 4.2.6.8 and 6.1.1.4'

loop_
_geom_angle_atom_site_label_1
_geom_angle_atom_site_label_2
_geom_angle_atom_site_label_3
_geom_angle
_geom_angle_site_symmetry_1
_geom_angle_site_symmetry_3
_geom_angle_publ_flag
O4 Sr1 O4 67.7(3) . 4_655 y
O4 Sr1 O1 143.92(18) . 4_655 y
O4 Sr1 O1 103.15(18) 4_655 4_655 y
O4 Sr1 O1 103.15(18) . . y
O4 Sr1 O1 143.92(18) 4_655 . y
O1 Sr1 O1 62.8(2) 4_655 . y
O4 Sr1 O5 78.13(16) . . y
O4 Sr1 O5 127.24(18) 4_655 . y
O1 Sr1 O5 127.13(17) 4_655 . y
O1 Sr1 O5 81.07(17) . . y
O4 Sr1 O5 127.24(18) . 4_655 y
O4 Sr1 O5 78.13(16) 4_655 4_655 y
O1 Sr1 O5 81.07(17) 4_655 4_655 y
O1 Sr1 O5 127.13(17) . 4_655 y
O5 Sr1 O5 93.4(2) . 4_655 y
O4 Sr1 O2 83.28(19) . . y
O4 Sr1 O2 83.28(19) 4_655 . y
O1 Sr1 O2 60.7(2) 4_655 . y
O1 Sr1 O2 60.72(19) . . y
O5 Sr1 O2 132.04(13) . . y
O5 Sr1 O2 132.04(13) 4_655 . y
O4 Sr1 Cu1 138.49(13) . . n
O4 Sr1 Cu1 138.49(13) 4_655 . n
O1 Sr1 Cu1 35.50(12) 4_655 . n
O1 Sr1 Cu1 35.50(12) . . n
O5 Sr1 Cu1 93.49(12) . . n
O5 Sr1 Cu1 93.49(12) 4_655 . n
O2 Sr1 Cu1 72.48(19) . . n
O4 Sr1 Cu1 34.10(12) . 1_556 n
O4 Sr1 Cu1 34.10(12) 4_655 1_556 n
O1 Sr1 Cu1 125.25(12) 4_655 1_556 n
O1 Sr1 Cu1 125.25(12) . 1_556 n
O5 Sr1 Cu1 106.79(12) . 1_556 n
O5 Sr1 Cu1 106.79(12) 4_655 1_556 n
O2 Sr1 Cu1 77.52(19) . 1_556 n
Cu1 Sr1 Cu1 150.00(5) . 1_556 n
O4 Sr1 Cu2 83.23(13) . . n
O4 Sr1 Cu2 112.76(12) 4_655 . n
O1 Sr1 Cu2 67.94(12) 4_655 . n
O1 Sr1 Cu2 32.02(12) . . n
O5 Sr1 Cu2 101.21(12) . . n
O5 Sr1 Cu2 148.62(12) 4_655 . n
O2 Sr1 Cu2 32.31(10) . . n
Cu1 Sr1 Cu2 58.33(3) . . n
Cu1 Sr1 Cu2 95.42(3) 1_556 . n
O4 Sr1 Cu2 112.76(12) . 4_655 n
O4 Sr1 Cu2 83.23(13) 4_655 4_655 n
O1 Sr1 Cu2 32.02(12) 4_655 4_655 n
O1 Sr1 Cu2 67.94(12) . 4_655 n
O5 Sr1 Cu2 148.62(12) . 4_655 n
O5 Sr1 Cu2 101.21(12) 4_655 4_655 n
O2 Sr1 Cu2 32.31(10) . 4_655 n
Cu1 Sr1 Cu2 58.33(3) . 4_655 n
Cu1 Sr1 Cu2 95.42(3) 1_556 4_655 n
Cu2 Sr1 Cu2 53.87(3) . 4_655 n
O4 Sr1 Sr2 38.74(11) . . n
O4 Sr1 Sr2 90.78(13) 4_655 . n
O1 Sr1 Sr2 165.27(12) 4_655 . n
O1 Sr1 Sr2 102.97(12) . . n
O5 Sr1 Sr2 41.65(12) . . n
O5 Sr1 Sr2 106.85(12) 4_655 . n
O2 Sr1 Sr2 117.29(11) . . n
Cu1 Sr1 Sr2 130.14(2) . . n
Cu1 Sr1 Sr2 65.19(2) 1_556 . n
Cu2 Sr1 Sr2 102.45(2) . . n
Cu2 Sr1 Sr2 149.43(3) 4_655 . n
O3 Sr2 O4 104.56(18) 2_665 . y
O3 Sr2 O3 114.00(10) 2_665 1_566 y
O4 Sr2 O3 127.08(19) . 1_566 y
O3 Sr2 O5 80.77(18) 2_665 . y
O4 Sr2 O5 76.62(18) . . y
O3 Sr2 O5 142.31(16) 1_566 . y
O3 Sr2 Cl2 73.62(13) 2_665 1_565 y
O4 Sr2 Cl2 151.39(15) . 1_565 y
O3 Sr2 Cl2 76.63(13) 1_566 1_565 y
O5 Sr2 Cl2 74.92(12) . 1_565 y
O3 Sr2 Cl1 164.73(14) 2_665 1_566 y
O4 Sr2 Cl1 74.22(13) . 1_566 y
O3 Sr2 Cl1 76.93(13) 1_566 1_566 y
O5 Sr2 Cl1 84.18(13) . 1_566 y
Cl2 Sr2 Cl1 99.98(7) 1_565 1_566 y
O3 Sr2 Cl2 78.72(13) 2_665 2_665 y
O4 Sr2 Cl2 81.34(13) . 2_665 y
O3 Sr2 Cl2 72.63(13) 1_566 2_665 y
O5 Sr2 Cl2 144.88(12) . 2_665 y
Cl2 Sr2 Cl2 124.88(4) 1_565 2_665 y
Cl1 Sr2 Cl2 115.67(7) 1_566 2_665 y
O3 Sr2 Cu2 28.81(13) 2_665 2_665 n
O4 Sr2 Cu2 110.62(11) . 2_665 n
O3 Sr2 Cu2 90.14(12) 1_566 2_665 n
O5 Sr2 Cu2 109.58(12) . 2_665 n
Cl2 Sr2 Cu2 81.88(4) 1_565 2_665 n
Cl1 Sr2 Cu2 166.01(6) 1_566 2_665 n
Cl2 Sr2 Cu2 54.09(4) 2_665 2_665 n
O3 Sr2 Cu2 140.29(13) 2_665 1_566 n
O4 Sr2 Cu2 104.50(14) . 1_566 n
O3 Sr2 Cu2 26.86(12) 1_566 1_566 n
O5 Sr2 Cu2 132.31(12) . 1_566 n
Cl2 Sr2 Cu2 92.62(4) 1_565 1_566 n
Cl1 Sr2 Cu2 52.27(5) 1_566 1_566 n
Cl2 Sr2 Cu2 79.54(5) 2_665 1_566 n
Cu2 Sr2 Cu2 113.95(3) 2_665 1_566 n
O3 Sr2 Sr1 103.16(13) 2_665 . n
O4 Sr2 Sr1 38.39(13) . . n
O3 Sr2 Sr1 142.76(12) 1_566 . n
O5 Sr2 Sr1 40.43(11) . . n
Cl2 Sr2 Sr1 113.31(5) 1_565 . n
Cl1 Sr2 Sr1 66.12(5) 1_566 . n
Cl2 Sr2 Sr1 118.97(4) 2_665 . n
Cu2 Sr2 Sr1 126.05(3) 2_665 . n
Cu2 Sr2 Sr1 116.42(2) 1_566 . n
O3 Sr2 Cu2 86.73(13) 2_665 1_565 n
O4 Sr2 Cu2 99.75(14) . 1_565 n
O3 Sr2 Cu2 116.72(12) 1_566 1_565 n
O5 Sr2 Cu2 26.28(11) . 1_565 n
Cl2 Sr2 Cu2 51.88(4) 1_565 1_565 n
Cl1 Sr2 Cu2 78.59(5) 1_566 1_565 n
Cl2 Sr2 Cu2 165.17(5) 2_665 1_565 n
Cu2 Sr2 Cu2 112.56(3) 2_665 1_565 n
Cu2 Sr2 Cu2 114.13(3) 1_566 1_565 n
Sr1 Sr2 Cu2 61.44(2) . 1_565 n
O3 Sr2 Sr2 34.40(12) 2_665 2_674 n
O4 Sr2 Sr2 118.20(15) . 2_674 n
O3 Sr2 Sr2 114.11(12) 1_566 2_674 n
O5 Sr2 Sr2 58.46(12) . 2_674 n
Cl2 Sr2 Sr2 45.93(4) 1_565 2_674 n
Cl1 Sr2 Sr2 132.45(6) 1_566 2_674 n
Cl2 Sr2 Sr2 111.65(5) 2_665 2_674 n
Cu2 Sr2 Sr2 57.87(2) 2_665 2_674 n
Cu2 Sr2 Sr2 136.81(3) 1_566 2_674 n
Sr1 Sr2 Sr2 94.99(2) . 2_674 n
Cu2 Sr2 Sr2 54.693(18) 1_565 2_674 n
O3 Sr2 H4 91.7(14) 2_665 . n
O4 Sr2 H4 15.4(10) . . n
O3 Sr2 H4 129(2) 1_566 . n
O5 Sr2 H4 82(2) . . n
Cl2 Sr2 H4 155(2) 1_565 . n
Cl1 Sr2 H4 88.9(11) 1_566 . n
Cl2 Sr2 H4 70.1(17) 2_665 . n
Cu2 Sr2 H4 95.3(10) 2_665 . n
Cu2 Sr2 H4 111(2) 1_566 . n
Sr1 Sr2 H4 48.9(17) . . n
Cu2 Sr2 H4 108(2) 1_565 . n
Sr2 Sr2 H4 111.6(19) 2_674 . n
O3 Sr2 H5 68(3) 2_665 . n
O4 Sr2 H5 85(3) . . n
O3 Sr2 H5 142(3) 1_566 . n
O5 Sr2 H5 14(2) . . n
Cl2 Sr2 H5 67(3) 1_565 . n
Cl1 Sr2 H5 97(3) 1_566 . n
Cl2 Sr2 H5 140(3) 2_665 . n
Cu2 Sr2 H5 97(3) 2_665 . n
Cu2 Sr2 H5 141(3) 1_566 . n
Sr1 Sr2 H5 52(3) . . n
Cu2 Sr2 H5 27(3) 1_565 . n
Sr2 Sr2 H5 45(2) 2_674 . n
H4 Sr2 H5 88(4) . . n
O4 Cu1 O4 91.7(3) 4_654 1_554 y
O4 Cu1 O1 172.2(3) 4_654 . y
O4 Cu1 O1 91.1(2) 1_554 . y
O4 Cu1 O1 91.1(2) 4_654 4_655 y
O4 Cu1 O1 172.2(3) 1_554 4_655 y
O1 Cu1 O1 85.2(3) . 4_655 y
O4 Cu1 Sr1 123.94(18) 4_654 . n
O4 Cu1 Sr1 123.94(18) 1_554 . n
O1 Cu1 Sr1 48.94(17) . . n
O1 Cu1 Sr1 48.94(17) 4_655 . n
O4 Cu1 Sr1 46.22(17) 4_654 1_554 n
O4 Cu1 Sr1 46.22(17) 1_554 1_554 n
O1 Cu1 Sr1 137.30(16) . 1_554 n
O1 Cu1 Sr1 137.30(16) 4_655 1_554 n
Sr1 Cu1 Sr1 150.00(5) . 1_554 n
O5 Cu2 O3 92.5(2) 1_545 . y
O5 Cu2 O2 91.4(3) 1_545 . y
O3 Cu2 O2 174.3(3) . . y
O5 Cu2 O1 174.5(2) 1_545 . y
O3 Cu2 O1 92.1(2) . . y
O2 Cu2 O1 84.1(3) . . y
O5 Cu2 Sr1 131.50(16) 1_545 . n
O3 Cu2 Sr1 131.44(15) . . n
O2 Cu2 Sr1 46.7(2) . . n
O1 Cu2 Sr1 43.05(16) . . n
O5 Cu2 Sr2 70.85(16) 1_545 2_664 n
O3 Cu2 Sr2 38.18(17) . 2_664 n
O2 Cu2 Sr2 147.5(2) . 2_664 n
O1 Cu2 Sr2 111.42(16) . 2_664 n
Sr1 Cu2 Sr2 128.92(3) . 2_664 n
O5 Cu2 Sr2 85.08(16) 1_545 1_544 n
O3 Cu2 Sr2 36.16(16) . 1_544 n
O2 Cu2 Sr2 140.4(2) . 1_544 n
O1 Cu2 Sr2 100.46(16) . 1_544 n
Sr1 Cu2 Sr2 141.64(3) . 1_544 n
Sr2 Cu2 Sr2 67.051(19) 2_664 1_544 n
O5 Cu2 Sr2 36.68(15) 1_545 1_545 n
O3 Cu2 Sr2 102.66(16) . 1_545 n
O2 Cu2 Sr2 83.0(2) . 1_545 n
O1 Cu2 Sr2 138.88(16) . 1_545 n
Sr1 Cu2 Sr2 103.95(3) . 1_545 n
Sr2 Cu2 Sr2 66.43(2) 2_664 1_545 n
Sr2 Cu2 Sr2 114.13(3) 1_544 1_545 n
Sr2 Cl1 Sr2 136.31(10) 4_644 1_544 n
Sr2 Cl2 Sr2 88.57(5) 1_545 2_664 n
Cu1 O1 Cu2 119.4(3) . . y
Cu1 O1 Sr1 95.6(2) . . n
Cu2 O1 Sr1 104.9(2) . . n
Cu1 O1 H1 117(7) . . y
Cu2 O1 H1 102(6) . . y
Sr1 O1 H1 117(7) . . n
Cu2 O2 Cu2 112.6(4) . 4_655 y
Cu2 O2 Sr1 101.0(2) . . n
Cu2 O2 Sr1 101.0(2) 4_655 . n
Cu2 O2 H2 106(5) . . y
Cu2 O2 H2 106(5) 4_655 . y
Sr1 O2 H2 130(10) . . n
Cu2 O3 Sr2 113.0(2) . 2_664 n
Cu2 O3 Sr2 117.0(2) . 1_544 n
Sr2 O3 Sr2 111.90(19) 2_664 1_544 n
Cu2 O3 H3 110(7) . . y
Sr2 O3 H3 100(7) 2_664 . n
Sr2 O3 H3 103(7) 1_544 . n
Cu1 O4 Sr1 99.7(2) 1_556 . n
Cu1 O4 Sr2 125.6(3) 1_556 . n
Sr1 O4 Sr2 102.86(19) . . n
Cu1 O4 H4 102(7) 1_556 . y
Sr1 O4 H4 119(8) . . n
Sr2 O4 H4 109(6) . . n
Cu2 O5 Sr1 124.5(3) 1_565 . n
Cu2 O5 Sr2 117.0(2) 1_565 . n
Sr1 O5 Sr2 97.91(17) . . n
Cu2 O5 H5 106(8) 1_565 . y
Sr1 O5 H5 126(9) . . n
Sr2 O5 H5 36(9) . . n

loop_
_geom_bond_atom_site_label_1
_geom_bond_atom_site_label_2
_geom_bond_distance
_geom_bond_site_symmetry_2
_geom_bond_publ_flag
Sr1 O4 2.499(6) . y
Sr1 O4 2.499(6) 4_655 y
Sr1 O1 2.542(6) 4_655 y
Sr1 O1 2.542(6) . y
Sr1 O5 2.568(5) . y
Sr1 O5 2.568(5) 4_655 y
Sr1 O2 2.668(7) . y
Sr1 Cu1 3.3552(18) . n
Sr1 Cu1 3.4116(18) 1_556 n
Sr1 Cu2 3.5979(12) . n
Sr1 Cu2 3.5979(12) 4_655 n
Sr1 Sr2 3.9222(11) . n
Sr2 O3 2.512(6) 2_665 y
Sr2 O4 2.518(5) . y
Sr2 O3 2.558(6) 1_566 y
Sr2 O5 2.632(5) . y
Sr2 Cl2 2.998(2) 1_565 y
Sr2 Cl1 3.0102(13) 1_566 y
Sr2 Cl2 3.019(2) 2_665 y
Sr2 Cu2 3.7406(11) 2_665 n
Sr2 Cu2 3.8636(13) 1_566 n
Sr2 Cu2 3.9241(14) 1_565 n
Sr2 Sr2 4.2012(9) 2_674 n
Sr2 H4 2.89(7) . n
Sr2 H5 2.04(10) . n
Cu1 O4 1.940(6) 4_654 y
Cu1 O4 1.940(6) 1_554 y
Cu1 O1 1.957(5) . y
Cu1 O1 1.958(5) 4_655 y
Cu1 Sr1 3.4116(18) 1_554 n
Cu2 O5 1.950(5) 1_545 y
Cu2 O3 1.959(5) . y
Cu2 O2 1.959(5) . y
Cu2 O1 1.974(5) . y
Cu2 Sr2 3.7407(11) 2_664 n
Cu2 Sr2 3.8636(13) 1_544 n
Cu2 Sr2 3.9241(14) 1_545 n
Cl1 Sr2 3.0103(12) 4_644 n
Cl1 Sr2 3.0103(12) 1_544 n
Cl2 Sr2 2.998(2) 1_545 n
Cl2 Sr2 3.019(2) 2_664 n
O1 H1 0.81(3) . n
O2 Cu2 1.959(5) 4_655 n
O2 H2 0.82(3) . n
O3 Sr2 2.512(6) 2_664 n
O3 Sr2 2.558(6) 1_544 n
O3 H3 0.81(3) . n
O4 Cu1 1.940(6) 1_556 n
O4 H4 0.81(3) . n
O5 Cu2 1.950(5) 1_565 n
O5 H5 0.81(3) . n

loop_
_geom_hbond_atom_site_label_D
_geom_hbond_atom_site_label_H
_geom_hbond_atom_site_label_A
_geom_hbond_distance_DH
_geom_hbond_distance_HA
_geom_hbond_distance_DA
_geom_hbond_angle_DHA
_geom_hbond_site_symmetry_A
O1 H1 Cl2 0.81(3) 2.40(3) 3.210(6) 175(8) 2_664
O2 H2 Cl1 0.82(3) 2.49(7) 3.249(9) 154(13) 1_556
O3 H3 Cl2 0.81(3) 2.95(8) 3.462(6) 123(8) 1_554
O3 H3 Cl2 0.81(3) 2.80(6) 3.506(6) 148(8) 2_664
O4 H4 Cl2 0.81(3) 2.52(6) 3.224(5) 145(9) .
O5 H5 Cl2 0.81(3) 2.90(9) 3.436(5) 126(9) 1_565
O5 H5 O3 0.81(3) 2.58(6) 3.334(8) 155(11) 2_665
